data_2223707
loop_
_publ_author_name
'Wang, Yan-Ping'
'Li, Jian'
'Dong, Hua-Ze'

_publ_section_title
;
 Hexaaquamagnesium(II) bis[4-(3-pyridyl)pyrimidine-2-sulfonate]
 tetrahydrate
;
_journal_coeditor_code CV2632
_journal_issue 11
_journal_name_full 'Acta Crystallographica Section E'
_journal_page_first m1436
_journal_paper_doi 10.1107/S160053680904344X
_journal_volume 65
_journal_year 2009
_chemical_formula_iupac '[Mg (H2 O)6] (C9 H6 N3 O3 S)2, 4H2 O'
_chemical_formula_moiety 'H12 Mg O6 2+, 2(C9 H6 N3 O3 S -), 4(H2 O)'
_chemical_formula_sum 'C18 H32 Mg N6 O16 S2'
_chemical_formula_weight 676.95
_chemical_name_systematic
;
Hexaaquamagnesium(II) bis[4-(3-pyridyl)pyrimidine-2-sulfonate] tetrahydrate
;
_space_group_IT_number 14
_symmetry_cell_setting monoclinic
_symmetry_space_group_name_Hall '-P 2yn'
_symmetry_space_group_name_H-M 'P 1 21/n 1'
_atom_sites_solution_hydrogens geom
_atom_sites_solution_primary direct
_atom_sites_solution_secondary difmap
_audit_creation_method SHELXL-97
_cell_angle_alpha 90.00
_cell_angle_beta 98.7240(10)
_cell_angle_gamma 90.00
_cell_formula_units_Z 2
_cell_length_a 6.9835(2)
_cell_length_b 13.3600(3)
_cell_length_c 16.2565(4)
_cell_measurement_reflns_used 15164
_cell_measurement_temperature 291(2)
_cell_measurement_theta_max 27.51
_cell_measurement_theta_min 2.0
_cell_volume 1499.18(7)
_computing_cell_refinement 'SAINT (Bruker, 2000)'
_computing_data_collection 'SMART (Bruker, 2000)'
_computing_data_reduction 'SAINT (Bruker, 2000)'
_computing_molecular_graphics 'SHELXTL (Sheldrick, 2008)'
_computing_publication_material 'SHELXTL (Sheldrick, 2008)'
_computing_structure_refinement 'SHELXTL (Sheldrick, 2008)'
_computing_structure_solution 'SHELXTL (Sheldrick, 2008)'
_diffrn_ambient_temperature 291(2)
_diffrn_measured_fraction_theta_full 0.998
_diffrn_measured_fraction_theta_max 0.998
_diffrn_measurement_device_type 'Bruker SMART CCD area-detector'
_diffrn_measurement_method '\f and \w'
_diffrn_radiation_monochromator graphite
_diffrn_radiation_source 'fine-focus sealed tube'
_diffrn_radiation_type MoK\a
_diffrn_radiation_wavelength 0.71073
_diffrn_reflns_av_R_equivalents 0.0246
_diffrn_reflns_av_sigmaI/netI 0.0216
_diffrn_reflns_limit_h_max 9
_diffrn_reflns_limit_h_min -9
_diffrn_reflns_limit_k_max 15
_diffrn_reflns_limit_k_min -17
_diffrn_reflns_limit_l_max 21
_diffrn_reflns_limit_l_min -19
_diffrn_reflns_number 14712
_diffrn_reflns_theta_full 27.51
_diffrn_reflns_theta_max 27.51
_diffrn_reflns_theta_min 1.98
_exptl_absorpt_coefficient_mu 0.279
_exptl_absorpt_correction_T_max 0.966
_exptl_absorpt_correction_T_min 0.917
_exptl_absorpt_correction_type multi-scan
_exptl_absorpt_process_details '(SADABS; Bruker, 2000)'
_exptl_crystal_colour colourless
_exptl_crystal_density_diffrn 1.500
_exptl_crystal_density_method 'not measured'
_exptl_crystal_description block
_exptl_crystal_F_000 708
_exptl_crystal_size_max 0.30
_exptl_crystal_size_mid 0.15
_exptl_crystal_size_min 0.12
_refine_diff_density_max 0.234
_refine_diff_density_min -0.402
_refine_ls_extinction_method none
_refine_ls_goodness_of_fit_ref 1.041
_refine_ls_hydrogen_treatment mixed
_refine_ls_matrix_type full
_refine_ls_number_parameters 236
_refine_ls_number_reflns 3438
_refine_ls_number_restraints 7
_refine_ls_restrained_S_all 1.040
_refine_ls_R_factor_all 0.0473
_refine_ls_R_factor_gt 0.0378
_refine_ls_shift/su_max 0.001
_refine_ls_shift/su_mean 0.000
_refine_ls_structure_factor_coef Fsqd
_refine_ls_weighting_details 'calc w=1/[\s^2^(Fo^2^)+(0.0509P)^2^+0.5080P] where P=(Fo^2^+2Fc^2^)/3'
_refine_ls_weighting_scheme calc
_refine_ls_wR_factor_gt 0.0962
_refine_ls_wR_factor_ref 0.1019
_reflns_number_gt 2848
_reflns_number_total 3438
_reflns_threshold_expression I>2\s(I)
_cod_data_source_file cv2632.cif
_cod_data_source_block I
_cod_depositor_comments
;
The following automatic conversions were performed:
'_symmetry_cell_setting' value 'Monoclinic' changed to 'monoclinic'
according to '/home/saulius/struct/CIF-dictionaries/cif_core.dic'
dictionary named 'cif_core.dic' version 2.4.1 from 2010-06-29.

Automatic conversion script
Id: cif_fix_enum 1527 2010-12-29 10:47:43Z saulius 

The following automatic conversions were performed:

'_symmetry_cell_setting' value 'Monoclinic' changed to 'monoclinic'
according to /home/saulius/struct/CIF-dictionaries/cif_core.dic
dictionary named 'cif_core.dic' version 2.4.1 from 2010-06-29.

Automatic conversion script
Id: cif_fix_values 1715 2011-07-08 13:25:40Z adriana 
;
_cod_original_sg_symbol_H-M 'P 21/n'
_cod_database_code 2223707
_cod_database_fobs_code 2223707

loop_
_symmetry_equiv_pos_as_xyz
'x, y, z'
'-x+1/2, y+1/2, -z+1/2'
'-x, -y, -z'
'x+1/2, -y+1/2, z+1/2'

loop_
_atom_site_type_symbol
_atom_site_label
_atom_site_fract_x
_atom_site_fract_y
_atom_site_fract_z
_atom_site_U_iso_or_equiv
_atom_site_adp_type
_atom_site_calc_flag
_atom_site_refinement_flags
_atom_site_occupancy
_atom_site_disorder_assembly
_atom_site_disorder_group
Mg Mg1 0.5000 0.5000 0.5000 0.03117(19) Uani d S 1 . .
S S1 0.05652(6) 0.48762(3) 0.71033(2) 0.03373(13) Uani d . 1 . .
N N1 0.1709(2) 0.47749(10) 0.87143(9) 0.0339(3) Uani d . 1 . .
O O1 -0.12580(18) 0.43964(10) 0.71840(8) 0.0441(3) Uani d . 1 . .
O O2 0.20815(19) 0.41651(10) 0.70020(8) 0.0484(3) Uani d . 1 . .
N N3 0.3137(2) 0.26720(11) 1.05433(9) 0.0425(4) Uani d . 1 . .
N N2 0.1324(2) 0.64241(10) 0.81545(9) 0.0416(3) Uani d . 1 . .
C C4 0.2220(2) 0.51444(12) 0.94866(10) 0.0320(3) Uani d . 1 . .
C C1 0.1302(2) 0.54365(12) 0.81052(10) 0.0324(3) Uani d . 1 . .
O O3 0.03921(19) 0.56801(9) 0.64992(8) 0.0443(3) Uani d . 1 . .
C C9 0.2743(3) 0.33887(12) 0.99732(11) 0.0380(4) Uani d . 1 . .
H H9 0.2487 0.3200 0.9417 0.046 Uiso calc R 1 . .
C C5 0.2691(2) 0.44024(12) 1.01627(10) 0.0319(3) Uani d . 1 . .
C C6 0.3095(3) 0.46696(14) 1.09979(10) 0.0411(4) Uani d . 1 . .
H H6 0.3084 0.5339 1.1155 0.049 Uiso calc R 1 . .
C C8 0.3510(3) 0.29500(14) 1.13397(11) 0.0448(4) Uani d . 1 . .
H H8 0.3782 0.2456 1.1744 0.054 Uiso calc R 1 . .
C C3 0.2265(3) 0.61758(13) 0.96124(11) 0.0412(4) Uani d . 1 . .
H H3 0.2593 0.6445 1.0142 0.049 Uiso calc R 1 . .
C C7 0.3512(3) 0.39317(14) 1.15898(11) 0.0466(4) Uani d . 1 . .
H H7 0.3792 0.4096 1.2151 0.056 Uiso calc R 1 . .
C C2 0.1811(3) 0.67811(13) 0.89291(12) 0.0465(4) Uani d . 1 . .
H H2 0.1843 0.7471 0.9006 0.056 Uiso calc R 1 . .
O O7 0.4762(3) 0.29673(14) 0.81603(13) 0.0812(6) Uani d D 1 . .
H H7A 0.407(5) 0.342(2) 0.791(2) 0.137(15) Uiso d D 1 . .
H H7B 0.438(5) 0.2425(19) 0.793(2) 0.133(14) Uiso d D 1 . .
O O6 0.7440(2) 0.42088(10) 0.48561(9) 0.0445(3) Uani d D 1 . .
O O4 0.5193(2) 0.43705(11) 0.61644(8) 0.0477(3) Uani d D 1 . .
O O5 0.6808(2) 0.61790(10) 0.54696(9) 0.0467(3) Uani d D 1 . .
O O8 0.1251(4) 0.72373(16) 0.14928(13) 0.0869(6) Uani d D 1 . .
H H6A 0.773(3) 0.3654(19) 0.5094(15) 0.064(7) Uiso d . 1 . .
H H6B 0.804(4) 0.425(2) 0.4457(14) 0.081(8) Uiso d D 1 . .
H H4B 0.422(3) 0.4341(17) 0.6427(14) 0.056(6) Uiso d . 1 . .
H H5A 0.647(4) 0.6623(18) 0.5805(15) 0.088(9) Uiso d D 1 . .
H H5B 0.786(3) 0.602(2) 0.5755(16) 0.085(9) Uiso d D 1 . .
H H4A 0.626(3) 0.438(2) 0.6468(15) 0.074(8) Uiso d D 1 . .
H H8A 0.245(4) 0.717(2) 0.1660(17) 0.072(9) Uiso d . 1 . .
H H8B 0.055(6) 0.681(3) 0.169(3) 0.168(19) Uiso d D 1 . .

loop_
_atom_site_aniso_label
_atom_site_aniso_U_11
_atom_site_aniso_U_22
_atom_site_aniso_U_33
_atom_site_aniso_U_12
_atom_site_aniso_U_13
_atom_site_aniso_U_23
Mg1 0.0328(4) 0.0308(4) 0.0295(4) 0.0031(3) 0.0035(3) 0.0025(3)
S1 0.0337(2) 0.0357(2) 0.0314(2) -0.00007(16) 0.00366(16) 0.00238(16)
N1 0.0345(7) 0.0317(7) 0.0342(7) -0.0004(6) 0.0008(6) 0.0002(6)
O1 0.0399(7) 0.0520(7) 0.0390(7) -0.0115(6) 0.0012(5) -0.0002(6)
O2 0.0504(8) 0.0518(7) 0.0445(7) 0.0138(6) 0.0115(6) 0.0012(6)
N3 0.0540(9) 0.0327(7) 0.0396(8) -0.0044(7) 0.0038(7) 0.0016(6)
N2 0.0472(9) 0.0315(7) 0.0440(8) -0.0003(6) -0.0003(7) 0.0036(6)
C4 0.0270(8) 0.0330(8) 0.0357(8) -0.0004(6) 0.0034(6) -0.0023(7)
C1 0.0271(8) 0.0328(8) 0.0364(8) -0.0010(6) 0.0018(6) 0.0027(7)
O3 0.0493(7) 0.0459(7) 0.0370(7) 0.0006(6) 0.0044(5) 0.0092(5)
C9 0.0433(10) 0.0354(8) 0.0337(8) -0.0031(7) 0.0011(7) -0.0024(7)
C5 0.0287(8) 0.0324(8) 0.0343(8) -0.0014(6) 0.0037(6) -0.0014(6)
C6 0.0487(10) 0.0363(9) 0.0379(9) 0.0024(8) 0.0057(8) -0.0060(7)
C8 0.0546(11) 0.0429(9) 0.0369(9) 0.0013(8) 0.0067(8) 0.0076(8)
C3 0.0481(10) 0.0342(8) 0.0403(9) -0.0014(8) 0.0038(8) -0.0056(7)
C7 0.0585(12) 0.0504(10) 0.0303(9) 0.0041(9) 0.0051(8) -0.0025(8)
C2 0.0575(12) 0.0285(8) 0.0518(11) 0.0014(8) 0.0026(9) -0.0022(8)
O7 0.1034(15) 0.0525(10) 0.0792(12) 0.0227(11) -0.0132(11) -0.0133(9)
O6 0.0488(8) 0.0411(7) 0.0463(8) 0.0148(6) 0.0164(6) 0.0104(6)
O4 0.0383(8) 0.0696(9) 0.0344(7) 0.0010(7) 0.0025(6) 0.0124(6)
O5 0.0434(8) 0.0399(7) 0.0532(8) 0.0009(6) -0.0044(7) -0.0073(6)
O8 0.1058(18) 0.0780(13) 0.0705(12) -0.0248(13) -0.0067(12) 0.0268(10)

loop_
_atom_type_symbol
_atom_type_description
_atom_type_scat_dispersion_real
_atom_type_scat_dispersion_imag
_atom_type_scat_source
C C 0.0033 0.0016 'International Tables Vol C Tables 4.2.6.8 and 6.1.1.4'
H H 0.0000 0.0000 'International Tables Vol C Tables 4.2.6.8 and 6.1.1.4'
N N 0.0061 0.0033 'International Tables Vol C Tables 4.2.6.8 and 6.1.1.4'
O O 0.0106 0.0060 'International Tables Vol C Tables 4.2.6.8 and 6.1.1.4'
Mg Mg 0.0486 0.0363 'International Tables Vol C Tables 4.2.6.8 and 6.1.1.4'
S S 0.1246 0.1234 'International Tables Vol C Tables 4.2.6.8 and 6.1.1.4'

loop_
_geom_angle_atom_site_label_1
_geom_angle_atom_site_label_2
_geom_angle_atom_site_label_3
_geom_angle_site_symmetry_1
_geom_angle_site_symmetry_3
_geom_angle
_geom_angle_publ_flag
O6 Mg1 O6 . 3_666 180.00(8) ?
O6 Mg1 O4 . . 87.40(6) ?
O6 Mg1 O4 3_666 . 92.60(6) ?
O6 Mg1 O4 . 3_666 92.60(6) ?
O6 Mg1 O4 3_666 3_666 87.40(6) ?
O4 Mg1 O4 . 3_666 180.0 ?
O6 Mg1 O5 . 3_666 92.08(6) ?
O6 Mg1 O5 3_666 3_666 87.92(6) ?
O4 Mg1 O5 . 3_666 88.83(6) ?
O4 Mg1 O5 3_666 3_666 91.17(6) ?
O6 Mg1 O5 . . 87.92(6) ?
O6 Mg1 O5 3_666 . 92.08(6) ?
O4 Mg1 O5 . . 91.17(6) ?
O4 Mg1 O5 3_666 . 88.83(6) ?
O5 Mg1 O5 3_666 . 180.00(5) ?
O3 S1 O1 . . 113.91(8) ?
O3 S1 O2 . . 113.33(8) ?
O1 S1 O2 . . 112.78(8) ?
O3 S1 C1 . . 106.80(8) ?
O1 S1 C1 . . 103.71(7) ?
O2 S1 C1 . . 105.22(8) ?
C1 N1 C4 . . 116.66(14) ?
C9 N3 C8 . . 117.68(15) ?
C1 N2 C2 . . 114.26(15) ?
N1 C4 C3 . . 119.79(15) ?
N1 C4 C5 . . 116.42(14) ?
C3 C4 C5 . . 123.79(15) ?
N2 C1 N1 . . 128.39(16) ?
N2 C1 S1 . . 118.06(13) ?
N1 C1 S1 . . 113.52(12) ?
N3 C9 C5 . . 123.75(16) ?
N3 C9 H9 . . 118.1 ?
C5 C9 H9 . . 118.1 ?
C9 C5 C6 . . 117.26(16) ?
C9 C5 C4 . . 119.88(15) ?
C6 C5 C4 . . 122.86(15) ?
C7 C6 C5 . . 119.23(16) ?
C7 C6 H6 . . 120.4 ?
C5 C6 H6 . . 120.4 ?
N3 C8 C7 . . 122.99(17) ?
N3 C8 H8 . . 118.5 ?
C7 C8 H8 . . 118.5 ?
C2 C3 C4 . . 117.84(16) ?
C2 C3 H3 . . 121.1 ?
C4 C3 H3 . . 121.1 ?
C8 C7 C6 . . 119.09(17) ?
C8 C7 H7 . . 120.5 ?
C6 C7 H7 . . 120.5 ?
N2 C2 C3 . . 123.04(16) ?
N2 C2 H2 . . 118.5 ?
C3 C2 H2 . . 118.5 ?
H7A O7 H7B . . 106(4) ?
Mg1 O6 H6A . . 122.8(16) ?
Mg1 O6 H6B . . 125.8(19) ?
H6A O6 H6B . . 108(2) ?
Mg1 O4 H4B . . 122.2(15) ?
Mg1 O4 H4A . . 118.0(19) ?
H4B O4 H4A . . 114(2) ?
Mg1 O5 H5A . . 122.9(19) ?
Mg1 O5 H5B . . 116(2) ?
H5A O5 H5B . . 97(3) ?
H8A O8 H8B . . 114(4) ?

loop_
_geom_bond_atom_site_label_1
_geom_bond_atom_site_label_2
_geom_bond_site_symmetry_2
_geom_bond_distance
_geom_bond_publ_flag
Mg1 O6 . 2.0487(13) ?
Mg1 O6 3_666 2.0487(13) ?
Mg1 O4 . 2.0570(13) ?
Mg1 O4 3_666 2.0570(13) ?
Mg1 O5 3_666 2.0893(13) ?
Mg1 O5 . 2.0893(13) ?
S1 O3 . 1.4480(13) ?
S1 O1 . 1.4491(13) ?
S1 O2 . 1.4504(13) ?
S1 C1 . 1.7954(17) ?
N1 C1 . 1.326(2) ?
N1 C4 . 1.346(2) ?
N3 C9 . 1.332(2) ?
N3 C8 . 1.334(2) ?
N2 C1 . 1.322(2) ?
N2 C2 . 1.341(2) ?
C4 C3 . 1.393(2) ?
C4 C5 . 1.480(2) ?
C9 C5 . 1.391(2) ?
C9 H9 . 0.9300 ?
C5 C6 . 1.391(2) ?
C6 C7 . 1.378(3) ?
C6 H6 . 0.9300 ?
C8 C7 . 1.373(3) ?
C8 H8 . 0.9300 ?
C3 C2 . 1.372(3) ?
C3 H3 . 0.9300 ?
C7 H7 . 0.9300 ?
C2 H2 . 0.9300 ?
O7 H7A . 0.838(18) ?
O7 H7B . 0.837(19) ?
O6 H6A . 0.85(3) ?
O6 H6B . 0.827(17) ?
O4 H4B . 0.85(2) ?
O4 H4A . 0.827(17) ?
O5 H5A . 0.862(17) ?
O5 H5B . 0.837(17) ?
O8 H8A . 0.85(3) ?
O8 H8B . 0.844(19) ?

loop_
_geom_hbond_atom_site_label_D
_geom_hbond_atom_site_label_H
_geom_hbond_atom_site_label_A
_geom_hbond_site_symmetry_A
_geom_hbond_distance_DH
_geom_hbond_distance_HA
_geom_hbond_distance_DA
_geom_hbond_angle_DHA
O4 H4A O1 1_655 0.83(2) 1.94(2) 2.7650(19) 180(3)
O4 H4B O2 . 0.86(2) 1.89(2) 2.7475(19) 176(2)
O5 H5B O3 1_655 0.83(2) 2.04(2) 2.8705(19) 177.0(18)
O5 H5A O8 4_565 0.86(2) 1.91(2) 2.755(3) 167(3)
O6 H6B O3 3_666 0.83(2) 2.03(3) 2.8601(19) 178(2)
O6 H6A N3 4_554 0.85(3) 1.92(3) 2.763(2) 173(2)
O7 H7B O3 2_546 0.84(3) 2.51(3) 3.110(2) 130(3)
O7 H7B N2 2_546 0.84(3) 2.21(3) 2.984(2) 154(3)
O7 H7A O2 . 0.84(3) 2.12(3) 2.923(2) 161(3)
O8 H8B O1 3_566 0.85(4) 2.43(4) 3.064(2) 132(4)
O8 H8A O7 3_666 0.85(3) 1.93(3) 2.769(3) 170(3)
